data_7129237
loop_
_publ_author_name
'Guthardt, Robin'
'Blanckenberg, Johannes'
'Bruhn, Clemens'
'Siemeling, Ulrich'

_publ_section_title
;
 Planar-chiral 1,1&#x2019;-diaminoferrocenes
;
_journal_name_full 'Chemical Communications'
_journal_paper_doi 10.1039/D1CC05287J
_journal_year 2021
_chemical_formula_moiety 'C32 H50 Cl Fe N2 Rh Si'
_chemical_formula_sum 'C32 H50 Cl Fe N2 Rh Si'
_chemical_formula_weight 685.04
_space_group_crystal_system triclinic
_space_group_IT_number 2
_space_group_name_Hall '-P 1'
_space_group_name_H-M_alt 'P -1'
_atom_sites_solution_hydrogens geom
_atom_sites_solution_primary dual
_audit_creation_date 2020-11-09
_audit_creation_method
;
Olex2 1.2
(compiled 2018.05.29 svn.r3508 for OlexSys, GUI svn.r5506)
;
_audit_update_record
;
2021-09-09 deposited with the CCDC.	2021-11-15 downloaded from the CCDC.
;
_cell_angle_alpha 96.230(4)
_cell_angle_beta 98.922(4)
_cell_angle_gamma 94.876(4)
_cell_formula_units_Z 4
_cell_length_a 10.0905(5)
_cell_length_b 18.0609(9)
_cell_length_c 18.3689(9)
_cell_measurement_reflns_used 23934
_cell_measurement_temperature 100(2)
_cell_measurement_theta_max 27.21
_cell_measurement_theta_min 1.50
_cell_volume 3269.9(3)
_computing_molecular_graphics 'Olex2 (Dolomanov et al., 2009)'
_computing_publication_material 'Olex2 (Dolomanov et al., 2009)'
_computing_structure_refinement 'ShelXL (Sheldrick, 2015)'
_computing_structure_solution 'ShelXT (Sheldrick, 2015)'
_diffrn_ambient_temperature 100(2)
_diffrn_detector 'image plate (34 cm diameter)'
_diffrn_detector_area_resol_mean 6.67
_diffrn_detector_type 'STOE Imaging Plate'
_diffrn_measured_fraction_theta_full 0.995
_diffrn_measured_fraction_theta_max 0.981
_diffrn_measurement_details
;
 204 frames, detector distance = 120 mm
;
_diffrn_measurement_device '2-circle diffractometer'
_diffrn_measurement_device_type 'STOE IPDS II'
_diffrn_measurement_method 'rotation method, \w scans'
_diffrn_radiation_collimation '1.2, 0.6 mm diameter, multiple pinhole'
_diffrn_radiation_monochromator 'plane graphite'
_diffrn_radiation_polarisn_norm 270
_diffrn_radiation_probe x-ray
_diffrn_radiation_type MoK\a
_diffrn_radiation_wavelength 0.71073
_diffrn_reflns_av_R_equivalents 0.0508
_diffrn_reflns_av_unetI/netI 0.0641
_diffrn_reflns_Laue_measured_fraction_full 0.995
_diffrn_reflns_Laue_measured_fraction_max 0.981
_diffrn_reflns_limit_h_max 12
_diffrn_reflns_limit_h_min -12
_diffrn_reflns_limit_k_max 22
_diffrn_reflns_limit_k_min -22
_diffrn_reflns_limit_l_max 20
_diffrn_reflns_limit_l_min -23
_diffrn_reflns_number 25921
_diffrn_reflns_point_group_measured_fraction_full 0.995
_diffrn_reflns_point_group_measured_fraction_max 0.981
_diffrn_reflns_theta_full 25.242
_diffrn_reflns_theta_max 26.847
_diffrn_reflns_theta_min 2.054
_diffrn_source 'Genix Mo HF'
_diffrn_source_current 1.000
_diffrn_source_power 0.050
_diffrn_source_voltage 50
_exptl_absorpt_coefficient_mu 1.090
_exptl_absorpt_correction_T_max 0.9662
_exptl_absorpt_correction_T_min 0.5078
_exptl_absorpt_correction_type multi-scan
_exptl_absorpt_process_details
;
STOE X-Red32, absorption correction by Gaussian integration, analogous to
P. Coppens, "The Evaluation of Absorption and Extinction in Single-Crystal
Structure Analysis", published in: F. R. Ahmed (Editor), "Crystallographic
Computing", Munksgaard, Copenhagen (1970), 255 - 270.
Afterwards scaling of reflection intensities was performed within STOE LANA.
J. Koziskova, F. Hahn, J. Richter, J. Kozisek, "Comparison of different
absorption corrections on the model structure of tetrakis(\m~2~-acetato)-
diaqua-di-copper(II)", Acta Chimica Slovaca, vol. 9, no. 2, 2016, pp. 136 - 140.
;
_exptl_crystal_colour yellow
_exptl_crystal_colour_primary yellow
_exptl_crystal_density_diffrn 1.392
_exptl_crystal_description plate
_exptl_crystal_F_000 1432
_exptl_crystal_size_max 0.15
_exptl_crystal_size_mid 0.083
_exptl_crystal_size_min 0.01
_refine_diff_density_max 1.597
_refine_diff_density_min -1.193
_refine_diff_density_rms 0.131
_refine_ls_extinction_method none
_refine_ls_goodness_of_fit_ref 1.102
_refine_ls_hydrogen_treatment constr
_refine_ls_matrix_type full
_refine_ls_number_parameters 703
_refine_ls_number_reflns 13789
_refine_ls_number_restraints 21
_refine_ls_restrained_S_all 1.103
_refine_ls_R_factor_all 0.0891
_refine_ls_R_factor_gt 0.0543
_refine_ls_shift/su_max 0.001
_refine_ls_shift/su_mean 0.000
_refine_ls_structure_factor_coef Fsqd
_refine_ls_weighting_details 'w=1/[\s^2^(Fo^2^)+(0.0773P)^2^+4.1308P] where P=(Fo^2^+2Fc^2^)/3'
_refine_ls_weighting_scheme calc
_refine_ls_wR_factor_gt 0.1363
_refine_ls_wR_factor_ref 0.1573
_reflns_Friedel_coverage 0.000
_reflns_number_gt 9432
_reflns_number_total 13789
_reflns_threshold_expression 'I > 2\s(I)'
_cod_data_source_file d1cc05287j2.cif
_cod_data_source_block i3025
_cod_database_code 7129237
_shelx_shelxl_version_number 2014/7
_shelx_space_group_comment
;
The symmetry employed for this shelxl refinement is uniquely defined
by the following loop, which should always be used as a source of
symmetry information in preference to the above space-group names.
They are only intended as comments.
;
_shelx_estimated_absorpt_t_max 0.989
_shelx_estimated_absorpt_t_min 0.854
_olex2_refinement_description
;
1. Fixed Uiso
 At 1.2 times of:
  All C(H) groups, All C(H,H) groups
 At 1.5 times of:
  All C(H,H,H) groups
2. Rigid body (RIGU) restrains
 C59, C60, C63, C64, C31, C32, C28, C27
 with sigma for 1-2 distances of 0.001 and sigma for 1-3 distances of 0.0001
 C13, C12, N1
 with sigma for 1-2 distances of 0.001 and sigma for 1-3 distances of 0.0001
3.a Ternary CH refined with riding coordinates:
 C25(H25), C26(H26), C29(H29), C30(H30), C38(H38), C57(H57), C58(H58),
 C61(H61), C62(H62)
3.b Secondary CH2 refined with riding coordinates:
 C12(H12A,H12B), C17(H17A,H17B), C27(H27A,H27B), C28(H28A,H28B), C31(H31A,
 H31B), C32(H32A,H32B), C44(H44A,H44B), C49(H49A,H49B), C59(H59A,H59B),
 C60(H60A,H60B), C63(H63A,H63B), C64(H64A,H64B)
3.c Aromatic/amide H refined with riding coordinates:
 C4(H4), C5(H5), C6(H6), C8(H8), C9(H9), C10(H10), C11(H11), C36(H36),
 C37(H37), C40(H40), C41(H41), C42(H42), C43(H43)
3.d Idealised Me refined as rotating group:
 C14(H14A,H14B,H14C), C15(H15A,H15B,H15C), C16(H16A,H16B,H16C), C19(H19A,H19B,
 H19C), C20(H20A,H20B,H20C), C21(H21A,H21B,H21C), C22(H22A,H22B,H22C), C23(H23A,
 H23B,H23C), C24(H24A,H24B,H24C), C46(H46A,H46B,H46C), C47(H47A,H47B,H47C),
 C48(H48A,H48B,H48C), C51(H51A,H51B,H51C), C52(H52A,H52B,H52C), C53(H53A,H53B,
 H53C), C54(H54A,H54B,H54C), C55(H55A,H55B,H55C), C56(H56A,H56B,H56C)
;
_olex2_submission_special_instructions 'No special instructions were received'

loop_
_space_group_symop_operation_xyz
'x, y, z'
'-x, -y, -z'

loop_
_atom_site_label
_atom_site_type_symbol
_atom_site_fract_x
_atom_site_fract_y
_atom_site_fract_z
_atom_site_U_iso_or_equiv
_atom_site_adp_type
_atom_site_occupancy
_atom_site_site_symmetry_order
_atom_site_calc_flag
_atom_site_refinement_flags_posn
_atom_site_refinement_flags_adp
_atom_site_refinement_flags_occupancy
_atom_site_disorder_assembly
_atom_site_disorder_group
Rh1 Rh 0.93840(4) 0.19344(2) 0.36782(2) 0.02951(11) Uani 1 1 d . . . . .
Fe1 Fe 0.68973(7) 0.31439(4) 0.13098(4) 0.03346(18) Uani 1 1 d . . . . .
Cl1 Cl 1.04987(15) 0.31567(8) 0.37921(8) 0.0470(4) Uani 1 1 d . . . . .
Si1 Si 0.62346(16) 0.12764(10) 0.05349(9) 0.0435(4) Uani 1 1 d . . . . .
N1 N 0.8699(4) 0.2139(2) 0.2085(2) 0.0324(9) Uani 1 1 d . U . . .
C1 C 0.8244(5) 0.2242(3) 0.2742(3) 0.0308(11) Uani 1 1 d . . . . .
N2 N 0.7166(4) 0.2625(2) 0.2816(2) 0.0299(9) Uani 1 1 d . . . . .
C2 C 0.8320(5) 0.2496(3) 0.1425(3) 0.0306(11) Uani 1 1 d . . . . .
C3 C 0.7351(5) 0.2174(3) 0.0770(3) 0.0338(12) Uani 1 1 d . . . . .
C4 C 0.7335(5) 0.2754(3) 0.0289(3) 0.0349(12) Uani 1 1 d . . . . .
H4 H 0.6783 0.2724 -0.0183 0.042 Uiso 1 1 calc R . . . .
C5 C 0.8260(5) 0.3373(3) 0.0624(3) 0.0363(12) Uani 1 1 d . . . . .
H5 H 0.8432 0.3823 0.0416 0.044 Uiso 1 1 calc R . . . .
C6 C 0.8886(5) 0.3208(3) 0.1324(3) 0.0356(12) Uani 1 1 d . . . . .
H6 H 0.9565 0.3521 0.1663 0.043 Uiso 1 1 calc R . . . .
C7 C 0.6472(5) 0.3048(3) 0.2292(3) 0.0345(12) Uani 1 1 d . . . . .
C8 C 0.5302(5) 0.2784(3) 0.1750(3) 0.0374(12) Uani 1 1 d . . . . .
H8 H 0.4841 0.2293 0.1673 0.045 Uiso 1 1 calc R . . . .
C9 C 0.4956(6) 0.3385(4) 0.1349(3) 0.0463(15) Uani 1 1 d . . . . .
H9 H 0.4234 0.3366 0.0947 0.056 Uiso 1 1 calc R . . . .
C10 C 0.5881(6) 0.4022(4) 0.1656(3) 0.0455(15) Uani 1 1 d . . . . .
H10 H 0.5878 0.4504 0.1493 0.055 Uiso 1 1 calc R . . . .
C11 C 0.6800(6) 0.3820(3) 0.2241(3) 0.0383(12) Uani 1 1 d . . . . .
H11 H 0.7512 0.4142 0.2547 0.046 Uiso 1 1 calc R . . . .
C12 C 0.9654(7) 0.1570(4) 0.1974(4) 0.0590(16) Uani 1 1 d . U . . .
H12A H 0.9961 0.1420 0.2470 0.071 Uiso 1 1 calc R . . . .
H12B H 0.9108 0.1126 0.1677 0.071 Uiso 1 1 calc R . . . .
C13 C 1.0853(7) 0.1686(5) 0.1641(4) 0.0610(18) Uani 1 1 d . U . . .
C14 C 1.0686(6) 0.1785(4) 0.0813(4) 0.0522(16) Uani 1 1 d . . . . .
H14A H 1.0156 0.1343 0.0520 0.078 Uiso 1 1 calc GR . . . .
H14B H 1.1576 0.1847 0.0664 0.078 Uiso 1 1 calc GR . . . .
H14C H 1.0219 0.2230 0.0728 0.078 Uiso 1 1 calc GR . . . .
C15 C 1.1776(6) 0.1092(4) 0.1802(4) 0.0529(16) Uani 1 1 d . . . . .
H15A H 1.1990 0.1085 0.2340 0.079 Uiso 1 1 calc GR . . . .
H15B H 1.2610 0.1201 0.1605 0.079 Uiso 1 1 calc GR . . . .
H15C H 1.1330 0.0603 0.1566 0.079 Uiso 1 1 calc GR . . . .
C16 C 1.1697(8) 0.2448(5) 0.2087(5) 0.075(2) Uani 1 1 d . . . . .
H16A H 1.1201 0.2877 0.1978 0.112 Uiso 1 1 calc GR . . . .
H16B H 1.2581 0.2513 0.1931 0.112 Uiso 1 1 calc GR . . . .
H16C H 1.1819 0.2414 0.2621 0.112 Uiso 1 1 calc GR . . . .
C17 C 0.6869(5) 0.2815(3) 0.3576(3) 0.0314(11) Uani 1 1 d . . . . .
H17A H 0.7209 0.3346 0.3743 0.038 Uiso 1 1 calc R . . . .
H17B H 0.7394 0.2510 0.3909 0.038 Uiso 1 1 calc R . . . .
C18 C 0.5372(5) 0.2703(3) 0.3687(3) 0.0344(12) Uani 1 1 d . . . . .
C19 C 0.4687(5) 0.1941(3) 0.3326(3) 0.0389(13) Uani 1 1 d . . . . .
H19A H 0.4728 0.1889 0.2793 0.058 Uiso 1 1 calc GR . . . .
H19B H 0.3742 0.1897 0.3397 0.058 Uiso 1 1 calc GR . . . .
H19C H 0.5149 0.1547 0.3554 0.058 Uiso 1 1 calc GR . . . .
C20 C 0.4559(6) 0.3334(3) 0.3453(3) 0.0399(13) Uani 1 1 d . . . . .
H20A H 0.5063 0.3817 0.3666 0.060 Uiso 1 1 calc GR . . . .
H20B H 0.3693 0.3288 0.3632 0.060 Uiso 1 1 calc GR . . . .
H20C H 0.4399 0.3304 0.2910 0.060 Uiso 1 1 calc GR . . . .
C21 C 0.5447(6) 0.2718(4) 0.4529(3) 0.0460(14) Uani 1 1 d . . . . .
H21A H 0.5968 0.2318 0.4701 0.069 Uiso 1 1 calc GR . . . .
H21B H 0.4534 0.2643 0.4646 0.069 Uiso 1 1 calc GR . . . .
H21C H 0.5888 0.3204 0.4779 0.069 Uiso 1 1 calc GR . . . .
C22 C 0.6074(7) 0.0794(4) 0.1371(4) 0.0565(17) Uani 1 1 d . . . . .
H22A H 0.6906 0.0569 0.1525 0.085 Uiso 1 1 calc GR . . . .
H22B H 0.5314 0.0401 0.1251 0.085 Uiso 1 1 calc GR . . . .
H22C H 0.5917 0.1158 0.1777 0.085 Uiso 1 1 calc GR . . . .
C23 C 0.6986(8) 0.0685(4) -0.0153(4) 0.072(2) Uani 1 1 d . . . . .
H23A H 0.7040 0.0945 -0.0591 0.108 Uiso 1 1 calc GR . . . .
H23B H 0.6420 0.0207 -0.0302 0.108 Uiso 1 1 calc GR . . . .
H23C H 0.7893 0.0591 0.0070 0.108 Uiso 1 1 calc GR . . . .
C24 C 0.4532(6) 0.1469(4) 0.0079(4) 0.062(2) Uani 1 1 d . . . . .
H24A H 0.4092 0.1751 0.0443 0.093 Uiso 1 1 calc GR . . . .
H24B H 0.3983 0.0994 -0.0113 0.093 Uiso 1 1 calc GR . . . .
H24C H 0.4629 0.1762 -0.0332 0.093 Uiso 1 1 calc GR . . . .
C25 C 0.8873(6) 0.0765(3) 0.3425(3) 0.0404(13) Uani 1 1 d . . . . .
H25 H 0.8432 0.0604 0.2899 0.048 Uiso 1 1 calc R . . . .
C26 C 0.8013(5) 0.1057(3) 0.3877(3) 0.0346(12) Uani 1 1 d . . . . .
H26 H 0.7068 0.1065 0.3616 0.042 Uiso 1 1 calc R . . . .
C27 C 0.8121(7) 0.0992(5) 0.4694(4) 0.064(2) Uani 1 1 d . U . . .
H27A H 0.7302 0.1168 0.4861 0.077 Uiso 1 1 calc R . . . .
H27B H 0.8113 0.0455 0.4759 0.077 Uiso 1 1 calc R . . . .
C28 C 0.9284(6) 0.1392(4) 0.5182(3) 0.0532(17) Uani 1 1 d . U . . .
H28A H 0.9791 0.1021 0.5436 0.064 Uiso 1 1 calc R . . . .
H28B H 0.8957 0.1720 0.5569 0.064 Uiso 1 1 calc R . . . .
C29 C 1.0243(5) 0.1860(3) 0.4836(3) 0.0324(11) Uani 1 1 d . . . . .
H29 H 1.0603 0.2351 0.5135 0.039 Uiso 1 1 calc R . . . .
C30 C 1.1081(5) 0.1574(3) 0.4383(3) 0.0407(13) Uani 1 1 d . . . . .
H30 H 1.1949 0.1895 0.4411 0.049 Uiso 1 1 calc R . . . .
C31 C 1.1166(7) 0.0754(4) 0.4174(5) 0.078(3) Uani 1 1 d . U . . .
H31A H 1.1980 0.0702 0.3941 0.093 Uiso 1 1 calc R . . . .
H31B H 1.1302 0.0516 0.4637 0.093 Uiso 1 1 calc R . . . .
C32 C 1.0035(7) 0.0336(4) 0.3680(4) 0.0574(17) Uani 1 1 d . U . . .
H32A H 0.9691 -0.0080 0.3931 0.069 Uiso 1 1 calc R . . . .
H32B H 1.0366 0.0111 0.3235 0.069 Uiso 1 1 calc R . . . .
Rh2 Rh 0.43457(4) 0.80933(2) 0.26985(2) 0.02752(11) Uani 1 1 d . . . . .
Fe2 Fe 0.13517(7) 0.53696(4) 0.20221(4) 0.02953(17) Uani 1 1 d . . . . .
Cl2 Cl 0.49420(13) 0.75841(8) 0.15662(7) 0.0373(3) Uani 1 1 d . . . . .
Si2 Si 0.15226(14) 0.56016(8) 0.39608(8) 0.0317(3) Uani 1 1 d . . . . .
N3 N 0.3589(4) 0.6492(2) 0.2841(2) 0.0256(8) Uani 1 1 d . . . . .
N4 N 0.1857(4) 0.7049(2) 0.2135(2) 0.0288(9) Uani 1 1 d . . . . .
C33 C 0.3086(5) 0.7095(3) 0.2572(3) 0.0254(10) Uani 1 1 d . . . . .
C34 C 0.3051(4) 0.5726(3) 0.2669(3) 0.0269(10) Uani 1 1 d . . . . .
C35 C 0.2192(5) 0.5317(3) 0.3095(3) 0.0291(11) Uani 1 1 d . . . . .
C36 C 0.1921(5) 0.4577(3) 0.2705(3) 0.0315(11) Uani 1 1 d . . . . .
H36 H 0.1371 0.4181 0.2844 0.038 Uiso 1 1 calc R . . . .
C37 C 0.2589(5) 0.4520(3) 0.2081(3) 0.0324(11) Uani 1 1 d . . . . .
H37 H 0.2563 0.4086 0.1735 0.039 Uiso 1 1 calc R . . . .
C38 C 0.3309(5) 0.5234(3) 0.2069(3) 0.0308(11) Uani 1 1 d . . . . .
H38 H 0.3878 0.5365 0.1692 0.037 Uiso 1 1 calc R . . . .
C39 C 0.0995(5) 0.6383(3) 0.1831(3) 0.0327(11) Uani 1 1 d . . . . .
C40 C -0.0091(5) 0.6052(3) 0.2130(3) 0.0341(12) Uani 1 1 d . . . . .
H40 H -0.0384 0.6237 0.2576 0.041 Uiso 1 1 calc R . . . .
C41 C -0.0669(5) 0.5394(3) 0.1645(3) 0.0367(13) Uani 1 1 d . . . . .
H41 H -0.1404 0.5059 0.1716 0.044 Uiso 1 1 calc R . . . .
C42 C 0.0048(5) 0.5326(3) 0.1036(3) 0.0379(13) Uani 1 1 d . . . . .
H42 H -0.0116 0.4937 0.0632 0.045 Uiso 1 1 calc R . . . .
C43 C 0.1063(5) 0.5951(3) 0.1143(3) 0.0353(12) Uani 1 1 d . . . . .
H43 H 0.1673 0.6059 0.0814 0.042 Uiso 1 1 calc R . . . .
C44 C 0.4785(5) 0.6629(3) 0.3444(3) 0.0288(10) Uani 1 1 d . . . . .
H44A H 0.4476 0.6518 0.3910 0.035 Uiso 1 1 calc R . . . .
H44B H 0.5093 0.7171 0.3507 0.035 Uiso 1 1 calc R . . . .
C45 C 0.6034(5) 0.6197(3) 0.3365(3) 0.0330(11) Uani 1 1 d . . . . .
C46 C 0.6492(5) 0.6259(3) 0.2631(3) 0.0402(13) Uani 1 1 d . . . . .
H46A H 0.5769 0.6038 0.2227 0.060 Uiso 1 1 calc GR . . . .
H46B H 0.7293 0.5992 0.2607 0.060 Uiso 1 1 calc GR . . . .
H46C H 0.6714 0.6788 0.2580 0.060 Uiso 1 1 calc GR . . . .
C47 C 0.7121(5) 0.6606(3) 0.3984(3) 0.0409(13) Uani 1 1 d . . . . .
H47A H 0.7314 0.7124 0.3888 0.061 Uiso 1 1 calc GR . . . .
H47B H 0.7944 0.6353 0.4000 0.061 Uiso 1 1 calc GR . . . .
H47C H 0.6802 0.6604 0.4461 0.061 Uiso 1 1 calc GR . . . .
C48 C 0.5816(5) 0.5376(3) 0.3505(3) 0.0341(12) Uani 1 1 d . . . . .
H48A H 0.5493 0.5351 0.3979 0.051 Uiso 1 1 calc GR . . . .
H48B H 0.6671 0.5152 0.3523 0.051 Uiso 1 1 calc GR . . . .
H48C H 0.5146 0.5099 0.3103 0.051 Uiso 1 1 calc GR . . . .
C49 C 0.1521(5) 0.7704(3) 0.1742(3) 0.0335(12) Uani 1 1 d . . . . .
H49A H 0.1665 0.7589 0.1223 0.040 Uiso 1 1 calc R . . . .
H49B H 0.2179 0.8134 0.1973 0.040 Uiso 1 1 calc R . . . .
C50 C 0.0102(6) 0.7958(4) 0.1721(4) 0.0486(16) Uani 1 1 d . . . . .
C51 C -0.0327(6) 0.8015(4) 0.2481(4) 0.0584(18) Uani 1 1 d . . . . .
H51A H -0.0341 0.7523 0.2660 0.088 Uiso 1 1 calc GR . . . .
H51B H -0.1231 0.8183 0.2444 0.088 Uiso 1 1 calc GR . . . .
H51C H 0.0313 0.8375 0.2830 0.088 Uiso 1 1 calc GR . . . .
C52 C -0.0966(6) 0.7466(5) 0.1144(4) 0.068(2) Uani 1 1 d . . . . .
H52A H -0.0655 0.7418 0.0663 0.102 Uiso 1 1 calc GR . . . .
H52B H -0.1815 0.7697 0.1097 0.102 Uiso 1 1 calc GR . . . .
H52C H -0.1111 0.6969 0.1303 0.102 Uiso 1 1 calc GR . . . .
C53 C 0.0230(7) 0.8740(4) 0.1460(5) 0.076(3) Uani 1 1 d . . . . .
H53A H 0.0896 0.9075 0.1820 0.113 Uiso 1 1 calc GR . . . .
H53B H -0.0646 0.8942 0.1421 0.113 Uiso 1 1 calc GR . . . .
H53C H 0.0521 0.8701 0.0974 0.113 Uiso 1 1 calc GR . . . .
C54 C 0.1463(6) 0.6634(3) 0.4131(3) 0.0393(13) Uani 1 1 d . . . . .
H54A H 0.2317 0.6893 0.4057 0.059 Uiso 1 1 calc GR . . . .
H54B H 0.1321 0.6773 0.4642 0.059 Uiso 1 1 calc GR . . . .
H54C H 0.0720 0.6781 0.3785 0.059 Uiso 1 1 calc GR . . . .
C55 C 0.2657(6) 0.5267(3) 0.4732(3) 0.0415(13) Uani 1 1 d . . . . .
H55A H 0.2595 0.4718 0.4658 0.062 Uiso 1 1 calc GR . . . .
H55B H 0.2382 0.5434 0.5207 0.062 Uiso 1 1 calc GR . . . .
H55C H 0.3589 0.5472 0.4736 0.062 Uiso 1 1 calc GR . . . .
C56 C -0.0217(5) 0.5120(3) 0.3879(3) 0.0399(13) Uani 1 1 d . . . . .
H56A H -0.0796 0.5266 0.3450 0.060 Uiso 1 1 calc GR . . . .
H56B H -0.0584 0.5264 0.4331 0.060 Uiso 1 1 calc GR . . . .
H56C H -0.0185 0.4576 0.3813 0.060 Uiso 1 1 calc GR . . . .
C57 C 0.3305(6) 0.8746(4) 0.3397(3) 0.0455(14) Uani 1 1 d . . . . .
H57 H 0.2361 0.8530 0.3401 0.055 Uiso 1 1 calc R . . . .
C58 C 0.4293(5) 0.8411(3) 0.3838(3) 0.0353(12) Uani 1 1 d . . . . .
H58 H 0.3922 0.8000 0.4095 0.042 Uiso 1 1 calc R . . . .
C59 C 0.5606(6) 0.8822(4) 0.4248(4) 0.0534(15) Uani 1 1 d . U . . .
H59A H 0.5407 0.9287 0.4529 0.064 Uiso 1 1 calc R . . . .
H59B H 0.6011 0.8507 0.4614 0.064 Uiso 1 1 calc R . . . .
C60 C 0.6606(7) 0.9019(5) 0.3784(4) 0.070(2) Uani 1 1 d . U . . .
H60A H 0.7401 0.8748 0.3923 0.084 Uiso 1 1 calc R . . . .
H60B H 0.6902 0.9561 0.3909 0.084 Uiso 1 1 calc R . . . .
C61 C 0.6188(5) 0.8865(3) 0.2965(3) 0.0393(13) Uani 1 1 d . . . . .
H61 H 0.6926 0.8706 0.2696 0.047 Uiso 1 1 calc R . . . .
C62 C 0.5226(6) 0.9203(3) 0.2543(4) 0.0455(15) Uani 1 1 d . . . . .
H62 H 0.5390 0.9259 0.2027 0.055 Uiso 1 1 calc R . . . .
C63 C 0.4490(9) 0.9792(4) 0.2876(6) 0.085(3) Uani 1 1 d . U . . .
H63A H 0.5154 1.0146 0.3228 0.102 Uiso 1 1 calc R . . . .
H63B H 0.4100 1.0073 0.2476 0.102 Uiso 1 1 calc R . . . .
C64 C 0.3420(8) 0.9552(4) 0.3264(5) 0.073(2) Uani 1 1 d . U . . .
H64A H 0.2553 0.9652 0.2978 0.088 Uiso 1 1 calc R . . . .
H64B H 0.3546 0.9865 0.3751 0.088 Uiso 1 1 calc R . . . .

loop_
_atom_site_aniso_label
_atom_site_aniso_U_11
_atom_site_aniso_U_22
_atom_site_aniso_U_33
_atom_site_aniso_U_23
_atom_site_aniso_U_13
_atom_site_aniso_U_12
Rh1 0.0323(2) 0.0323(2) 0.0235(2) 0.01017(16) 0.00006(15) 0.00082(16)
Fe1 0.0405(4) 0.0376(4) 0.0245(4) 0.0118(3) 0.0047(3) 0.0076(3)
Cl1 0.0540(8) 0.0411(8) 0.0416(8) 0.0166(6) -0.0034(6) -0.0136(6)
Si1 0.0449(9) 0.0491(10) 0.0321(9) 0.0090(7) -0.0022(7) -0.0098(7)
N1 0.0370(18) 0.037(2) 0.025(2) 0.0112(17) 0.0025(15) 0.0061(16)
C1 0.033(3) 0.031(3) 0.026(3) 0.002(2) -0.001(2) 0.000(2)
N2 0.036(2) 0.031(2) 0.022(2) 0.0089(17) 0.0002(17) 0.0008(17)
C2 0.038(3) 0.032(3) 0.021(3) 0.007(2) 0.003(2) 0.001(2)
C3 0.033(3) 0.043(3) 0.028(3) 0.014(2) 0.005(2) 0.006(2)
C4 0.041(3) 0.040(3) 0.023(3) 0.008(2) 0.001(2) 0.004(2)
C5 0.047(3) 0.039(3) 0.024(3) 0.012(2) 0.005(2) -0.002(2)
C6 0.038(3) 0.036(3) 0.031(3) 0.004(2) 0.004(2) -0.002(2)
C7 0.041(3) 0.038(3) 0.028(3) 0.013(2) 0.007(2) 0.005(2)
C8 0.034(3) 0.053(3) 0.027(3) 0.013(2) 0.004(2) 0.007(2)
C9 0.047(3) 0.068(4) 0.031(3) 0.019(3) 0.009(2) 0.024(3)
C10 0.062(4) 0.048(4) 0.037(3) 0.022(3) 0.021(3) 0.024(3)
C11 0.051(3) 0.034(3) 0.031(3) 0.008(2) 0.008(2) 0.005(2)
C12 0.068(3) 0.069(3) 0.054(4) 0.026(3) 0.026(3) 0.037(2)
C13 0.057(2) 0.096(5) 0.044(3) 0.031(3) 0.019(2) 0.038(3)
C14 0.053(4) 0.064(4) 0.045(4) 0.019(3) 0.012(3) 0.015(3)
C15 0.057(4) 0.059(4) 0.045(4) 0.006(3) 0.007(3) 0.022(3)
C16 0.066(5) 0.073(5) 0.080(6) 0.013(4) -0.007(4) 0.006(4)
C17 0.039(3) 0.034(3) 0.021(3) 0.008(2) 0.001(2) 0.002(2)
C18 0.037(3) 0.037(3) 0.030(3) 0.009(2) 0.006(2) 0.002(2)
C19 0.036(3) 0.041(3) 0.039(3) 0.011(3) 0.002(2) 0.001(2)
C20 0.046(3) 0.037(3) 0.041(3) 0.011(3) 0.012(2) 0.008(2)
C21 0.050(3) 0.061(4) 0.027(3) 0.007(3) 0.010(2) 0.001(3)
C22 0.064(4) 0.051(4) 0.049(4) 0.018(3) -0.004(3) -0.015(3)
C23 0.090(6) 0.058(5) 0.057(5) -0.011(4) 0.007(4) -0.020(4)
C24 0.053(4) 0.090(5) 0.038(4) 0.026(4) -0.007(3) -0.026(4)
C25 0.045(3) 0.033(3) 0.043(3) 0.015(3) -0.001(2) 0.006(2)
C26 0.037(3) 0.034(3) 0.031(3) 0.012(2) 0.002(2) -0.009(2)
C27 0.065(3) 0.090(5) 0.032(3) 0.022(3) 0.002(3) -0.029(3)
C28 0.058(3) 0.066(4) 0.032(3) 0.018(3) 0.001(2) -0.015(3)
C29 0.035(3) 0.037(3) 0.022(3) 0.007(2) -0.005(2) 0.002(2)
C30 0.034(3) 0.058(4) 0.026(3) 0.006(3) -0.010(2) 0.011(3)
C31 0.061(3) 0.063(4) 0.099(6) -0.017(4) -0.015(3) 0.030(3)
C32 0.059(3) 0.043(3) 0.069(4) 0.015(3) -0.004(3) 0.015(3)
Rh2 0.0302(2) 0.0274(2) 0.0259(2) 0.00691(16) 0.00506(15) 0.00252(15)
Fe2 0.0276(3) 0.0342(4) 0.0258(4) 0.0085(3) 0.0002(3) -0.0012(3)
Cl2 0.0439(7) 0.0439(8) 0.0266(7) 0.0065(5) 0.0106(5) 0.0074(6)
Si2 0.0302(7) 0.0381(8) 0.0282(8) 0.0121(6) 0.0046(5) 0.0021(6)
N3 0.0264(19) 0.028(2) 0.020(2) 0.0059(16) -0.0020(15) -0.0008(16)
N4 0.026(2) 0.029(2) 0.031(2) 0.0076(18) 0.0002(16) 0.0001(16)
C33 0.032(2) 0.029(3) 0.016(2) 0.0049(19) 0.0051(18) 0.0004(19)
C34 0.023(2) 0.031(3) 0.025(3) 0.008(2) 0.0003(18) -0.0030(19)
C35 0.030(2) 0.034(3) 0.024(3) 0.012(2) 0.0001(19) 0.002(2)
C36 0.026(2) 0.034(3) 0.034(3) 0.009(2) -0.001(2) 0.002(2)
C37 0.036(3) 0.032(3) 0.029(3) 0.003(2) 0.006(2) 0.001(2)
C38 0.030(2) 0.033(3) 0.028(3) 0.006(2) 0.000(2) 0.003(2)
C39 0.028(2) 0.039(3) 0.032(3) 0.012(2) 0.001(2) 0.002(2)
C40 0.024(2) 0.043(3) 0.035(3) 0.013(2) 0.000(2) 0.001(2)
C41 0.025(2) 0.045(3) 0.039(3) 0.019(3) -0.003(2) -0.003(2)
C42 0.039(3) 0.045(3) 0.026(3) 0.012(2) -0.007(2) -0.003(2)
C43 0.038(3) 0.046(3) 0.021(3) 0.010(2) 0.000(2) 0.001(2)
C44 0.029(2) 0.030(3) 0.027(3) 0.004(2) 0.0013(19) 0.0050(19)
C45 0.031(3) 0.038(3) 0.030(3) 0.009(2) 0.001(2) 0.004(2)
C46 0.023(2) 0.049(3) 0.052(4) 0.019(3) 0.009(2) 0.005(2)
C47 0.031(3) 0.040(3) 0.046(4) 0.002(3) -0.011(2) 0.005(2)
C48 0.030(3) 0.032(3) 0.039(3) 0.008(2) 0.000(2) 0.006(2)
C49 0.032(3) 0.037(3) 0.029(3) 0.012(2) -0.005(2) 0.001(2)
C50 0.037(3) 0.053(4) 0.060(4) 0.029(3) 0.004(3) 0.011(3)
C51 0.039(3) 0.061(4) 0.086(5) 0.018(4) 0.025(3) 0.025(3)
C52 0.040(3) 0.089(6) 0.075(5) 0.041(4) -0.012(3) 0.005(3)
C53 0.049(4) 0.069(5) 0.119(7) 0.053(5) 0.004(4) 0.026(3)
C54 0.044(3) 0.050(3) 0.025(3) 0.010(2) 0.003(2) 0.011(3)
C55 0.043(3) 0.053(4) 0.031(3) 0.019(3) 0.001(2) 0.009(3)
C56 0.035(3) 0.048(3) 0.039(3) 0.012(3) 0.007(2) 0.004(2)
C57 0.050(3) 0.054(4) 0.037(3) 0.001(3) 0.016(3) 0.019(3)
C58 0.052(3) 0.036(3) 0.019(3) 0.001(2) 0.008(2) 0.006(2)
C59 0.053(3) 0.056(4) 0.047(3) 0.005(3) -0.002(2) -0.004(3)
C60 0.057(3) 0.095(6) 0.046(3) 0.000(3) -0.004(3) -0.025(3)
C61 0.033(3) 0.038(3) 0.043(3) 0.006(3) 0.003(2) -0.009(2)
C62 0.049(3) 0.027(3) 0.061(4) 0.017(3) 0.009(3) -0.007(2)
C63 0.102(5) 0.039(4) 0.124(7) 0.011(4) 0.040(5) 0.026(4)
C64 0.089(5) 0.049(4) 0.089(6) 0.017(4) 0.020(4) 0.035(3)

loop_
_atom_type_symbol
_atom_type_description
_atom_type_scat_dispersion_real
_atom_type_scat_dispersion_imag
_atom_type_scat_source
C C 0.0033 0.0016 'International Tables Vol C Tables 4.2.6.8 and 6.1.1.4'
H H 0.0000 0.0000 'International Tables Vol C Tables 4.2.6.8 and 6.1.1.4'
Cl Cl 0.1484 0.1585 'International Tables Vol C Tables 4.2.6.8 and 6.1.1.4'
Fe Fe 0.3463 0.8444 'International Tables Vol C Tables 4.2.6.8 and 6.1.1.4'
N N 0.0061 0.0033 'International Tables Vol C Tables 4.2.6.8 and 6.1.1.4'
Rh Rh -1.1178 0.9187 'International Tables Vol C Tables 4.2.6.8 and 6.1.1.4'
Si Si 0.0817 0.0704 'International Tables Vol C Tables 4.2.6.8 and 6.1.1.4'

loop_
_geom_angle_atom_site_label_1
_geom_angle_atom_site_label_2
_geom_angle_atom_site_label_3
_geom_angle
_geom_angle_site_symmetry_1
_geom_angle_site_symmetry_3
_geom_angle_publ_flag
C1 Rh1 Cl1 84.47(14) . . ?
C1 Rh1 C25 97.2(2) . . ?
C1 Rh1 C26 98.2(2) . . ?
C1 Rh1 C29 162.4(2) . . ?
C1 Rh1 C30 159.5(2) . . ?
C25 Rh1 Cl1 163.19(17) . . ?
C25 Rh1 C26 38.3(2) . . ?
C25 Rh1 C29 93.5(2) . . ?
C25 Rh1 C30 81.8(2) . . ?
C26 Rh1 Cl1 158.15(16) . . ?
C26 Rh1 C29 81.7(2) . . ?
C26 Rh1 C30 93.5(2) . . ?
C29 Rh1 Cl1 89.27(14) . . ?
C30 Rh1 Cl1 90.83(17) . . ?
C30 Rh1 C29 36.6(2) . . ?
C2 Fe1 C3 43.0(2) . . ?
C2 Fe1 C4 69.8(2) . . ?
C2 Fe1 C5 69.7(2) . . ?
C2 Fe1 C6 41.9(2) . . ?
C2 Fe1 C7 93.2(2) . . ?
C2 Fe1 C8 112.4(2) . . ?
C2 Fe1 C9 152.3(2) . . ?
C2 Fe1 C10 153.6(2) . . ?
C2 Fe1 C11 113.7(2) . . ?
C3 Fe1 C4 41.2(2) . . ?
C3 Fe1 C5 69.8(2) . . ?
C3 Fe1 C9 123.1(2) . . ?
C3 Fe1 C10 162.6(2) . . ?
C4 Fe1 C10 132.4(2) . . ?
C5 Fe1 C4 40.3(2) . . ?
C5 Fe1 C9 134.1(2) . . ?
C5 Fe1 C10 116.0(2) . . ?
C6 Fe1 C3 71.3(2) . . ?
C6 Fe1 C4 68.9(2) . . ?
C6 Fe1 C5 40.9(2) . . ?
C6 Fe1 C8 148.6(2) . . ?
C6 Fe1 C9 164.6(3) . . ?
C6 Fe1 C10 124.5(2) . . ?
C6 Fe1 C11 101.1(2) . . ?
C7 Fe1 C3 114.0(2) . . ?
C7 Fe1 C4 155.0(2) . . ?
C7 Fe1 C5 150.8(2) . . ?
C7 Fe1 C6 110.9(2) . . ?
C7 Fe1 C8 42.6(2) . . ?
C7 Fe1 C9 70.1(2) . . ?
C7 Fe1 C10 69.7(2) . . ?
C7 Fe1 C11 42.1(2) . . ?
C8 Fe1 C3 101.8(2) . . ?
C8 Fe1 C4 126.2(2) . . ?
C8 Fe1 C5 165.9(2) . . ?
C8 Fe1 C9 40.8(2) . . ?
C8 Fe1 C10 68.8(2) . . ?
C8 Fe1 C11 70.3(2) . . ?
C9 Fe1 C4 117.1(2) . . ?
C9 Fe1 C10 40.5(3) . . ?
C11 Fe1 C3 152.0(2) . . ?
C11 Fe1 C4 161.8(2) . . ?
C11 Fe1 C5 122.5(2) . . ?
C11 Fe1 C9 68.9(2) . . ?
C11 Fe1 C10 40.5(2) . . ?
C3 Si1 C22 112.2(3) . . ?
C3 Si1 C24 109.1(3) . . ?
C22 Si1 C24 109.8(3) . . ?
C23 Si1 C3 106.5(3) . . ?
C23 Si1 C22 111.0(4) . . ?
C23 Si1 C24 108.1(4) . . ?
C1 N1 C2 128.0(4) . . ?
C1 N1 C12 119.5(4) . . ?
C2 N1 C12 112.4(4) . . ?
N1 C1 Rh1 118.7(3) . . ?
N2 C1 Rh1 119.3(4) . . ?
N2 C1 N1 121.4(4) . . ?
C1 N2 C7 127.7(4) . . ?
C1 N2 C17 117.8(4) . . ?
C7 N2 C17 112.3(4) . . ?
N1 C2 Fe1 124.0(4) . . ?
N1 C2 C3 126.1(4) . . ?
C3 C2 Fe1 72.6(3) . . ?
C6 C2 Fe1 71.6(3) . . ?
C6 C2 N1 123.5(4) . . ?
C6 C2 C3 110.3(4) . . ?
Si1 C3 Fe1 126.3(3) . . ?
C2 C3 Fe1 64.4(3) . . ?
C2 C3 Si1 133.1(4) . . ?
C4 C3 Fe1 70.0(3) . . ?
C4 C3 Si1 123.0(4) . . ?
C4 C3 C2 103.7(4) . . ?
Fe1 C4 H4 128.2 . . ?
C3 C4 Fe1 68.8(3) . . ?
C3 C4 H4 125.0 . . ?
C5 C4 Fe1 69.6(3) . . ?
C5 C4 C3 110.1(5) . . ?
C5 C4 H4 125.0 . . ?
Fe1 C5 H5 128.1 . . ?
C4 C5 Fe1 70.1(3) . . ?
C4 C5 H5 125.8 . . ?
C4 C5 C6 108.3(5) . . ?
C6 C5 Fe1 67.5(3) . . ?
C6 C5 H5 125.8 . . ?
Fe1 C6 H6 127.2 . . ?
C2 C6 Fe1 66.4(3) . . ?
C2 C6 C5 107.5(5) . . ?
C2 C6 H6 126.3 . . ?
C5 C6 Fe1 71.6(3) . . ?
C5 C6 H6 126.3 . . ?
N2 C7 Fe1 124.9(4) . . ?
N2 C7 C8 126.5(5) . . ?
C8 C7 Fe1 71.0(3) . . ?
C11 C7 Fe1 71.6(3) . . ?
C11 C7 N2 125.4(5) . . ?
C11 C7 C8 108.0(5) . . ?
Fe1 C8 H8 127.3 . . ?
C7 C8 Fe1 66.4(3) . . ?
C7 C8 H8 126.2 . . ?
C9 C8 Fe1 71.5(3) . . ?
C9 C8 C7 107.6(5) . . ?
C9 C8 H8 126.2 . . ?
Fe1 C9 H9 128.0 . . ?
C8 C9 Fe1 67.7(3) . . ?
C8 C9 H9 126.0 . . ?
C8 C9 C10 108.0(5) . . ?
C10 C9 Fe1 69.9(3) . . ?
C10 C9 H9 126.0 . . ?
Fe1 C10 H10 128.3 . . ?
C9 C10 Fe1 69.6(3) . . ?
C9 C10 H10 125.7 . . ?
C11 C10 Fe1 68.0(3) . . ?
C11 C10 C9 108.6(5) . . ?
C11 C10 H10 125.7 . . ?
Fe1 C11 H11 127.6 . . ?
C7 C11 Fe1 66.3(3) . . ?
C7 C11 H11 126.1 . . ?
C10 C11 Fe1 71.5(3) . . ?
C10 C11 C7 107.7(5) . . ?
C10 C11 H11 126.1 . . ?
N1 C12 H12A 106.1 . . ?
N1 C12 H12B 106.1 . . ?
H12A C12 H12B 106.3 . . ?
C13 C12 N1 124.8(6) . . ?
C13 C12 H12A 106.1 . . ?
C13 C12 H12B 106.1 . . ?
C12 C13 C14 118.6(6) . . ?
C12 C13 C15 110.7(6) . . ?
C12 C13 C16 106.3(6) . . ?
C14 C13 C16 106.4(6) . . ?
C15 C13 C14 109.9(6) . . ?
C15 C13 C16 103.7(6) . . ?
C13 C14 H14A 109.5 . . ?
C13 C14 H14B 109.5 . . ?
C13 C14 H14C 109.5 . . ?
H14A C14 H14B 109.5 . . ?
H14A C14 H14C 109.5 . . ?
H14B C14 H14C 109.5 . . ?
C13 C15 H15A 109.5 . . ?
C13 C15 H15B 109.5 . . ?
C13 C15 H15C 109.5 . . ?
H15A C15 H15B 109.5 . . ?
H15A C15 H15C 109.5 . . ?
H15B C15 H15C 109.5 . . ?
C13 C16 H16A 109.5 . . ?
C13 C16 H16B 109.5 . . ?
C13 C16 H16C 109.5 . . ?
H16A C16 H16B 109.5 . . ?
H16A C16 H16C 109.5 . . ?
H16B C16 H16C 109.5 . . ?
N2 C17 H17A 107.9 . . ?
N2 C17 H17B 107.9 . . ?
N2 C17 C18 117.6(4) . . ?
H17A C17 H17B 107.2 . . ?
C18 C17 H17A 107.9 . . ?
C18 C17 H17B 107.9 . . ?
C19 C18 C17 111.9(4) . . ?
C19 C18 C20 111.8(4) . . ?
C19 C18 C21 107.6(4) . . ?
C20 C18 C17 113.5(4) . . ?
C20 C18 C21 107.2(5) . . ?
C21 C18 C17 104.4(4) . . ?
C18 C19 H19A 109.5 . . ?
C18 C19 H19B 109.5 . . ?
C18 C19 H19C 109.5 . . ?
H19A C19 H19B 109.5 . . ?
H19A C19 H19C 109.5 . . ?
H19B C19 H19C 109.5 . . ?
C18 C20 H20A 109.5 . . ?
C18 C20 H20B 109.5 . . ?
C18 C20 H20C 109.5 . . ?
H20A C20 H20B 109.5 . . ?
H20A C20 H20C 109.5 . . ?
H20B C20 H20C 109.5 . . ?
C18 C21 H21A 109.5 . . ?
C18 C21 H21B 109.5 . . ?
C18 C21 H21C 109.5 . . ?
H21A C21 H21B 109.5 . . ?
H21A C21 H21C 109.5 . . ?
H21B C21 H21C 109.5 . . ?
Si1 C22 H22A 109.5 . . ?
Si1 C22 H22B 109.5 . . ?
Si1 C22 H22C 109.5 . . ?
H22A C22 H22B 109.5 . . ?
H22A C22 H22C 109.5 . . ?
H22B C22 H22C 109.5 . . ?
Si1 C23 H23A 109.5 . . ?
Si1 C23 H23B 109.5 . . ?
Si1 C23 H23C 109.5 . . ?
H23A C23 H23B 109.5 . . ?
H23A C23 H23C 109.5 . . ?
H23B C23 H23C 109.5 . . ?
Si1 C24 H24A 109.5 . . ?
Si1 C24 H24B 109.5 . . ?
Si1 C24 H24C 109.5 . . ?
H24A C24 H24B 109.5 . . ?
H24A C24 H24C 109.5 . . ?
H24B C24 H24C 109.5 . . ?
Rh1 C25 H25 113.8 . . ?
C26 C25 Rh1 70.8(3) . . ?
C26 C25 H25 113.8 . . ?
C26 C25 C32 124.9(6) . . ?
C32 C25 Rh1 111.8(4) . . ?
C32 C25 H25 113.8 . . ?
Rh1 C26 H26 114.0 . . ?
C25 C26 Rh1 70.8(3) . . ?
C25 C26 H26 114.0 . . ?
C25 C26 C27 124.6(6) . . ?
C27 C26 Rh1 111.4(4) . . ?
C27 C26 H26 114.0 . . ?
C26 C27 H27A 108.0 . . ?
C26 C27 H27B 108.0 . . ?
H27A C27 H27B 107.2 . . ?
C28 C27 C26 117.3(5) . . ?
C28 C27 H27A 108.0 . . ?
C28 C27 H27B 108.0 . . ?
C27 C28 H28A 108.0 . . ?
C27 C28 H28B 108.0 . . ?
C27 C28 C29 117.1(5) . . ?
H28A C28 H28B 107.3 . . ?
C29 C28 H28A 108.0 . . ?
C29 C28 H28B 108.0 . . ?
Rh1 C29 H29 114.5 . . ?
C28 C29 Rh1 110.0(3) . . ?
C28 C29 H29 114.5 . . ?
C30 C29 Rh1 70.9(3) . . ?
C30 C29 C28 124.1(6) . . ?
C30 C29 H29 114.5 . . ?
Rh1 C30 H30 114.1 . . ?
C29 C30 Rh1 72.6(3) . . ?
C29 C30 H30 114.1 . . ?
C29 C30 C31 124.7(6) . . ?
C31 C30 Rh1 109.7(4) . . ?
C31 C30 H30 114.1 . . ?
C30 C31 H31A 108.0 . . ?
C30 C31 H31B 108.0 . . ?
H31A C31 H31B 107.2 . . ?
C32 C31 C30 117.4(5) . . ?
C32 C31 H31A 108.0 . . ?
C32 C31 H31B 108.0 . . ?
C25 C32 H32A 108.2 . . ?
C25 C32 H32B 108.2 . . ?
C31 C32 C25 116.6(6) . . ?
C31 C32 H32A 108.2 . . ?
C31 C32 H32B 108.2 . . ?
H32A C32 H32B 107.3 . . ?
C33 Rh2 Cl2 83.56(13) . . ?
C33 Rh2 C57 98.2(2) . . ?
C33 Rh2 C58 97.4(2) . . ?
C33 Rh2 C61 159.3(2) . . ?
C33 Rh2 C62 162.6(2) . . ?
C57 Rh2 Cl2 157.04(17) . . ?
C57 Rh2 C58 38.8(2) . . ?
C57 Rh2 C61 93.6(2) . . ?
C57 Rh2 C62 81.4(3) . . ?
C58 Rh2 Cl2 163.97(15) . . ?
C58 Rh2 C61 81.3(2) . . ?
C58 Rh2 C62 93.2(2) . . ?
C61 Rh2 Cl2 92.12(17) . . ?
C61 Rh2 C62 36.7(2) . . ?
C62 Rh2 Cl2 90.12(19) . . ?
C34 Fe2 C35 43.02(19) . . ?
C34 Fe2 C36 69.75(19) . . ?
C34 Fe2 C37 70.0(2) . . ?
C34 Fe2 C38 41.9(2) . . ?
C34 Fe2 C39 92.4(2) . . ?
C34 Fe2 C40 113.0(2) . . ?
C34 Fe2 C41 153.8(2) . . ?
C34 Fe2 C42 151.5(2) . . ?
C34 Fe2 C43 111.2(2) . . ?
C35 Fe2 C36 40.8(2) . . ?
C35 Fe2 C37 69.4(2) . . ?
C35 Fe2 C41 125.3(2) . . ?
C35 Fe2 C42 164.9(2) . . ?
C37 Fe2 C36 40.1(2) . . ?
C38 Fe2 C35 70.8(2) . . ?
C38 Fe2 C36 68.7(2) . . ?
C38 Fe2 C37 41.2(2) . . ?
C38 Fe2 C40 149.2(2) . . ?
C38 Fe2 C41 162.7(2) . . ?
C38 Fe2 C42 122.7(2) . . ?
C38 Fe2 C43 100.1(2) . . ?
C39 Fe2 C35 112.9(2) . . ?
C39 Fe2 C36 153.4(2) . . ?
C39 Fe2 C37 151.7(2) . . ?
C39 Fe2 C38 111.3(2) . . ?
C39 Fe2 C40 41.9(2) . . ?
C39 Fe2 C41 70.1(2) . . ?
C39 Fe2 C42 70.3(2) . . ?
C39 Fe2 C43 42.0(2) . . ?
C40 Fe2 C35 102.8(2) . . ?
C40 Fe2 C36 126.5(2) . . ?
C40 Fe2 C37 165.7(2) . . ?
C40 Fe2 C41 41.2(2) . . ?
C40 Fe2 C42 69.2(2) . . ?
C40 Fe2 C43 69.8(2) . . ?
C41 Fe2 C36 118.3(2) . . ?
C41 Fe2 C37 133.3(2) . . ?
C41 Fe2 C42 40.5(2) . . ?
C42 Fe2 C36 133.6(2) . . ?
C42 Fe2 C37 115.3(2) . . ?
C43 Fe2 C35 149.7(2) . . ?
C43 Fe2 C36 162.8(2) . . ?
C43 Fe2 C37 123.0(2) . . ?
C43 Fe2 C41 69.0(2) . . ?
C43 Fe2 C42 41.2(2) . . ?
C35 Si2 C54 112.3(2) . . ?
C35 Si2 C55 106.3(2) . . ?
C35 Si2 C56 108.5(2) . . ?
C54 Si2 C55 111.0(3) . . ?
C54 Si2 C56 109.2(3) . . ?
C55 Si2 C56 109.5(3) . . ?
C33 N3 C34 128.1(4) . . ?
C33 N3 C44 117.6(4) . . ?
C34 N3 C44 114.1(4) . . ?
C33 N4 C39 126.9(4) . . ?
C33 N4 C49 117.8(4) . . ?
C39 N4 C49 112.7(4) . . ?
N3 C33 Rh2 118.6(3) . . ?
N3 C33 N4 122.4(4) . . ?
N4 C33 Rh2 118.4(3) . . ?
N3 C34 Fe2 124.8(3) . . ?
N3 C34 C35 126.0(4) . . ?
C35 C34 Fe2 71.8(3) . . ?
C38 C34 Fe2 71.2(3) . . ?
C38 C34 N3 124.9(4) . . ?
C38 C34 C35 109.1(4) . . ?
Si2 C35 Fe2 128.8(3) . . ?
C34 C35 Fe2 65.1(3) . . ?
C34 C35 Si2 132.1(4) . . ?
C36 C35 Fe2 70.6(3) . . ?
C36 C35 Si2 122.9(4) . . ?
C36 C35 C34 105.0(4) . . ?
Fe2 C36 H36 128.4 . . ?
C35 C36 Fe2 68.6(3) . . ?
C35 C36 H36 124.9 . . ?
C37 C36 Fe2 69.8(3) . . ?
C37 C36 C35 110.3(4) . . ?
C37 C36 H36 124.9 . . ?
Fe2 C37 H37 128.1 . . ?
C36 C37 Fe2 70.1(3) . . ?
C36 C37 H37 126.3 . . ?
C36 C37 C38 107.5(5) . . ?
C38 C37 Fe2 67.1(3) . . ?
C38 C37 H37 126.3 . . ?
Fe2 C38 H38 125.9 . . ?
C34 C38 Fe2 66.9(3) . . ?
C34 C38 C37 108.1(4) . . ?
C34 C38 H38 125.9 . . ?
C37 C38 Fe2 71.6(3) . . ?
C37 C38 H38 125.9 . . ?
N4 C39 Fe2 125.2(3) . . ?
C40 C39 Fe2 71.0(3) . . ?
C40 C39 N4 127.2(5) . . ?
C40 C39 C43 108.2(5) . . ?
C43 C39 Fe2 71.4(3) . . ?
C43 C39 N4 124.6(4) . . ?
Fe2 C40 H40 127.2 . . ?
C39 C40 Fe2 67.1(3) . . ?
C39 C40 H40 125.9 . . ?
C39 C40 C41 108.2(5) . . ?
C41 C40 Fe2 71.3(3) . . ?
C41 C40 H40 125.9 . . ?
Fe2 C41 H41 128.3 . . ?
C40 C41 Fe2 67.5(3) . . ?
C40 C41 H41 126.0 . . ?
C42 C41 Fe2 69.8(3) . . ?
C42 C41 C40 108.0(5) . . ?
C42 C41 H41 126.0 . . ?
Fe2 C42 H42 127.8 . . ?
C41 C42 Fe2 69.7(3) . . ?
C41 C42 H42 126.2 . . ?
C41 C42 C43 107.7(5) . . ?
C43 C42 Fe2 67.9(3) . . ?
C43 C42 H42 126.2 . . ?
Fe2 C43 H43 128.0 . . ?
C39 C43 Fe2 66.6(3) . . ?
C39 C43 C42 107.9(5) . . ?
C39 C43 H43 126.1 . . ?
C42 C43 Fe2 70.9(3) . . ?
C42 C43 H43 126.1 . . ?
N3 C44 H44A 107.5 . . ?
N3 C44 H44B 107.5 . . ?
N3 C44 C45 119.3(4) . . ?
H44A C44 H44B 107.0 . . ?
C45 C44 H44A 107.5 . . ?
C45 C44 H44B 107.5 . . ?
C46 C45 C44 111.8(4) . . ?
C46 C45 C47 108.8(4) . . ?
C46 C45 C48 111.3(5) . . ?
C47 C45 C44 103.3(4) . . ?
C47 C45 C48 108.3(4) . . ?
C48 C45 C44 113.0(4) . . ?
C45 C46 H46A 109.5 . . ?
C45 C46 H46B 109.5 . . ?
C45 C46 H46C 109.5 . . ?
H46A C46 H46B 109.5 . . ?
H46A C46 H46C 109.5 . . ?
H46B C46 H46C 109.5 . . ?
C45 C47 H47A 109.5 . . ?
C45 C47 H47B 109.5 . . ?
C45 C47 H47C 109.5 . . ?
H47A C47 H47B 109.5 . . ?
H47A C47 H47C 109.5 . . ?
H47B C47 H47C 109.5 . . ?
C45 C48 H48A 109.5 . . ?
C45 C48 H48B 109.5 . . ?
C45 C48 H48C 109.5 . . ?
H48A C48 H48B 109.5 . . ?
H48A C48 H48C 109.5 . . ?
H48B C48 H48C 109.5 . . ?
N4 C49 H49A 107.7 . . ?
N4 C49 H49B 107.7 . . ?
N4 C49 C50 118.6(4) . . ?
H49A C49 H49B 107.1 . . ?
C50 C49 H49A 107.7 . . ?
C50 C49 H49B 107.7 . . ?
C49 C50 C53 104.0(5) . . ?
C51 C50 C49 112.2(5) . . ?
C51 C50 C52 110.6(5) . . ?
C51 C50 C53 109.9(6) . . ?
C52 C50 C49 112.9(6) . . ?
C52 C50 C53 106.9(6) . . ?
C50 C51 H51A 109.5 . . ?
C50 C51 H51B 109.5 . . ?
C50 C51 H51C 109.5 . . ?
H51A C51 H51B 109.5 . . ?
H51A C51 H51C 109.5 . . ?
H51B C51 H51C 109.5 . . ?
C50 C52 H52A 109.5 . . ?
C50 C52 H52B 109.5 . . ?
C50 C52 H52C 109.5 . . ?
H52A C52 H52B 109.5 . . ?
H52A C52 H52C 109.5 . . ?
H52B C52 H52C 109.5 . . ?
C50 C53 H53A 109.5 . . ?
C50 C53 H53B 109.5 . . ?
C50 C53 H53C 109.5 . . ?
H53A C53 H53B 109.5 . . ?
H53A C53 H53C 109.5 . . ?
H53B C53 H53C 109.5 . . ?
Si2 C54 H54A 109.5 . . ?
Si2 C54 H54B 109.5 . . ?
Si2 C54 H54C 109.5 . . ?
H54A C54 H54B 109.5 . . ?
H54A C54 H54C 109.5 . . ?
H54B C54 H54C 109.5 . . ?
Si2 C55 H55A 109.5 . . ?
Si2 C55 H55B 109.5 . . ?
Si2 C55 H55C 109.5 . . ?
H55A C55 H55B 109.5 . . ?
H55A C55 H55C 109.5 . . ?
H55B C55 H55C 109.5 . . ?
Si2 C56 H56A 109.5 . . ?
Si2 C56 H56B 109.5 . . ?
Si2 C56 H56C 109.5 . . ?
H56A C56 H56B 109.5 . . ?
H56A C56 H56C 109.5 . . ?
H56B C56 H56C 109.5 . . ?
Rh2 C57 H57 113.9 . . ?
C58 C57 Rh2 71.1(3) . . ?
C58 C57 H57 113.9 . . ?
C58 C57 C64 124.7(6) . . ?
C64 C57 Rh2 111.6(5) . . ?
C64 C57 H57 113.9 . . ?
Rh2 C58 H58 114.0 . . ?
C57 C58 Rh2 70.1(3) . . ?
C57 C58 H58 114.0 . . ?
C57 C58 C59 124.2(6) . . ?
C59 C58 Rh2 112.7(4) . . ?
C59 C58 H58 114.0 . . ?
C58 C59 H59A 108.4 . . ?
C58 C59 H59B 108.4 . . ?
H59A C59 H59B 107.5 . . ?
C60 C59 C58 115.5(5) . . ?
C60 C59 H59A 108.4 . . ?
C60 C59 H59B 108.4 . . ?
C59 C60 H60A 107.9 . . ?
C59 C60 H60B 107.9 . . ?
C59 C60 C61 117.5(5) . . ?
H60A C60 H60B 107.2 . . ?
C61 C60 H60A 107.9 . . ?
C61 C60 H60B 107.9 . . ?
Rh2 C61 H61 113.7 . . ?
C60 C61 Rh2 110.0(4) . . ?
C60 C61 H61 113.7 . . ?
C62 C61 Rh2 71.9(3) . . ?
C62 C61 C60 126.1(6) . . ?
C62 C61 H61 113.7 . . ?
Rh2 C62 H62 115.1 . . ?
C61 C62 Rh2 71.4(3) . . ?
C61 C62 H62 115.1 . . ?
C61 C62 C63 121.9(7) . . ?
C63 C62 Rh2 110.3(5) . . ?
C63 C62 H62 115.1 . . ?
C62 C63 H63A 108.0 . . ?
C62 C63 H63B 108.0 . . ?
H63A C63 H63B 107.2 . . ?
C64 C63 C62 117.2(6) . . ?
C64 C63 H63A 108.0 . . ?
C64 C63 H63B 108.0 . . ?
C57 C64 H64A 108.1 . . ?
C57 C64 H64B 108.1 . . ?
C63 C64 C57 116.7(6) . . ?
C63 C64 H64A 108.1 . . ?
C63 C64 H64B 108.1 . . ?
H64A C64 H64B 107.3 . . ?

loop_
_geom_bond_atom_site_label_1
_geom_bond_atom_site_label_2
_geom_bond_distance
_geom_bond_site_symmetry_2
_geom_bond_publ_flag
Rh1 Cl1 2.3636(14) . ?
Rh1 C1 2.072(5) . ?
Rh1 C25 2.114(6) . ?
Rh1 C26 2.114(5) . ?
Rh1 C29 2.192(5) . ?
Rh1 C30 2.171(5) . ?
Fe1 C2 1.929(5) . ?
Fe1 C3 2.041(6) . ?
Fe1 C4 2.056(5) . ?
Fe1 C5 2.050(5) . ?
Fe1 C6 1.997(5) . ?
Fe1 C7 1.941(5) . ?
Fe1 C8 2.002(5) . ?
Fe1 C9 2.053(6) . ?
Fe1 C10 2.057(6) . ?
Fe1 C11 2.012(6) . ?
Si1 C3 1.862(6) . ?
Si1 C22 1.868(6) . ?
Si1 C23 1.859(8) . ?
Si1 C24 1.868(7) . ?
N1 C1 1.356(7) . ?
N1 C2 1.449(6) . ?
N1 C12 1.486(7) . ?
C1 N2 1.355(6) . ?
N2 C7 1.430(6) . ?
N2 C17 1.483(6) . ?
C2 C3 1.459(7) . ?
C2 C6 1.406(7) . ?
C3 C4 1.441(7) . ?
C4 H4 0.9500 . ?
C4 C5 1.413(7) . ?
C5 H5 0.9500 . ?
C5 C6 1.415(7) . ?
C6 H6 0.9500 . ?
C7 C8 1.432(7) . ?
C7 C11 1.422(7) . ?
C8 H8 0.9500 . ?
C8 C9 1.414(8) . ?
C9 H9 0.9500 . ?
C9 C10 1.424(9) . ?
C10 H10 0.9500 . ?
C10 C11 1.408(8) . ?
C11 H11 0.9500 . ?
C12 H12A 0.9900 . ?
C12 H12B 0.9900 . ?
C12 C13 1.449(9) . ?
C13 C14 1.534(9) . ?
C13 C15 1.503(8) . ?
C13 C16 1.622(11) . ?
C14 H14A 0.9800 . ?
C14 H14B 0.9800 . ?
C14 H14C 0.9800 . ?
C15 H15A 0.9800 . ?
C15 H15B 0.9800 . ?
C15 H15C 0.9800 . ?
C16 H16A 0.9800 . ?
C16 H16B 0.9800 . ?
C16 H16C 0.9800 . ?
C17 H17A 0.9900 . ?
C17 H17B 0.9900 . ?
C17 C18 1.555(7) . ?
C18 C19 1.519(8) . ?
C18 C20 1.521(7) . ?
C18 C21 1.533(8) . ?
C19 H19A 0.9800 . ?
C19 H19B 0.9800 . ?
C19 H19C 0.9800 . ?
C20 H20A 0.9800 . ?
C20 H20B 0.9800 . ?
C20 H20C 0.9800 . ?
C21 H21A 0.9800 . ?
C21 H21B 0.9800 . ?
C21 H21C 0.9800 . ?
C22 H22A 0.9800 . ?
C22 H22B 0.9800 . ?
C22 H22C 0.9800 . ?
C23 H23A 0.9800 . ?
C23 H23B 0.9800 . ?
C23 H23C 0.9800 . ?
C24 H24A 0.9800 . ?
C24 H24B 0.9800 . ?
C24 H24C 0.9800 . ?
C25 H25 1.0000 . ?
C25 C26 1.388(8) . ?
C25 C32 1.502(8) . ?
C26 H26 1.0000 . ?
C26 C27 1.507(8) . ?
C27 H27A 0.9900 . ?
C27 H27B 0.9900 . ?
C27 C28 1.446(8) . ?
C28 H28A 0.9900 . ?
C28 H28B 0.9900 . ?
C28 C29 1.491(7) . ?
C29 H29 1.0000 . ?
C29 C30 1.369(8) . ?
C30 H30 1.0000 . ?
C30 C31 1.504(9) . ?
C31 H31A 0.9900 . ?
C31 H31B 0.9900 . ?
C31 C32 1.442(9) . ?
C32 H32A 0.9900 . ?
C32 H32B 0.9900 . ?
Rh2 Cl2 2.3666(14) . ?
Rh2 C33 2.086(5) . ?
Rh2 C57 2.107(6) . ?
Rh2 C58 2.119(5) . ?
Rh2 C61 2.183(5) . ?
Rh2 C62 2.189(5) . ?
Fe2 C34 1.944(4) . ?
Fe2 C35 2.036(5) . ?
Fe2 C36 2.063(5) . ?
Fe2 C37 2.060(5) . ?
Fe2 C38 2.000(5) . ?
Fe2 C39 1.952(5) . ?
Fe2 C40 2.005(5) . ?
Fe2 C41 2.055(5) . ?
Fe2 C42 2.056(5) . ?
Fe2 C43 2.017(5) . ?
Si2 C35 1.862(5) . ?
Si2 C54 1.865(6) . ?
Si2 C55 1.866(5) . ?
Si2 C56 1.869(5) . ?
N3 C33 1.348(6) . ?
N3 C34 1.427(6) . ?
N3 C44 1.489(6) . ?
N4 C33 1.359(6) . ?
N4 C39 1.430(6) . ?
N4 C49 1.486(6) . ?
C34 C35 1.462(6) . ?
C34 C38 1.410(7) . ?
C35 C36 1.428(7) . ?
C36 H36 0.9500 . ?
C36 C37 1.415(7) . ?
C37 H37 0.9500 . ?
C37 C38 1.430(7) . ?
C38 H38 1.0000 . ?
C39 C40 1.416(7) . ?
C39 C43 1.424(8) . ?
C40 H40 0.9500 . ?
C40 C41 1.429(8) . ?
C41 H41 0.9500 . ?
C41 C42 1.423(8) . ?
C42 H42 0.9500 . ?
C42 C43 1.434(7) . ?
C43 H43 0.9500 . ?
C44 H44A 0.9900 . ?
C44 H44B 0.9900 . ?
C44 C45 1.555(7) . ?
C45 C46 1.505(8) . ?
C45 C47 1.528(7) . ?
C45 C48 1.537(7) . ?
C46 H46A 0.9800 . ?
C46 H46B 0.9800 . ?
C46 H46C 0.9800 . ?
C47 H47A 0.9800 . ?
C47 H47B 0.9800 . ?
C47 H47C 0.9800 . ?
C48 H48A 0.9800 . ?
C48 H48B 0.9800 . ?
C48 H48C 0.9800 . ?
C49 H49A 0.9900 . ?
C49 H49B 0.9900 . ?
C49 C50 1.536(7) . ?
C50 C51 1.520(10) . ?
C50 C52 1.534(10) . ?
C50 C53 1.543(9) . ?
C51 H51A 0.9800 . ?
C51 H51B 0.9800 . ?
C51 H51C 0.9800 . ?
C52 H52A 0.9800 . ?
C52 H52B 0.9800 . ?
C52 H52C 0.9800 . ?
C53 H53A 0.9800 . ?
C53 H53B 0.9800 . ?
C53 H53C 0.9800 . ?
C54 H54A 0.9800 . ?
C54 H54B 0.9800 . ?
C54 H54C 0.9800 . ?
C55 H55A 0.9800 . ?
C55 H55B 0.9800 . ?
C55 H55C 0.9800 . ?
C56 H56A 0.9800 . ?
C56 H56B 0.9800 . ?
C56 H56C 0.9800 . ?
C57 H57 1.0000 . ?
C57 C58 1.405(8) . ?
C57 C64 1.499(9) . ?
C58 H58 1.0000 . ?
C58 C59 1.508(8) . ?
C59 H59A 0.9900 . ?
C59 H59B 0.9900 . ?
C59 C60 1.465(9) . ?
C60 H60A 0.9900 . ?
C60 H60B 0.9900 . ?
C60 C61 1.486(9) . ?
C61 H61 1.0000 . ?
C61 C62 1.375(8) . ?
C62 H62 1.0000 . ?
C62 C63 1.480(10) . ?
C63 H63A 0.9900 . ?
C63 H63B 0.9900 . ?
C63 C64 1.444(11) . ?
C64 H64A 0.9900 . ?
C64 H64B 0.9900 . ?

loop_
_smtbx_masks_void_nr
_smtbx_masks_void_average_x
_smtbx_masks_void_average_y
_smtbx_masks_void_average_z
_smtbx_masks_void_volume
_smtbx_masks_void_count_electrons
_smtbx_masks_void_content
1 0.000 0.000 0.000 40.0 0.0 ?
2 0.500 0.500 0.000 203.4 46.1 ?
